data_1560579
loop_
_publ_author_name
'Zhu, Zheng'
'Meng, Xiang-min'
'Zhang, Dong-mei'
'Zhang, Xia'
'Wang, Mei'
'Jin, Fan'
'Fan, Yu-hua'

_publ_section_title
;
 Syntheses, structures and selective dye adsorption of five formic-based
 coordination polymers prepared by in-situ hydrolysis of N,
 N&#x2032;-dimethylformamide
;
_journal_name_full 'Journal of Solid State Chemistry'
_journal_page_first 109
_journal_page_last 118
_journal_paper_doi 10.1016/j.jssc.2017.01.027
_journal_volume 248
_journal_year 2017
_chemical_formula_sum 'C39 H33 Co2 N9 O10'
_chemical_formula_weight 905.60
_space_group_IT_number 14
_space_group_name_Hall '-P 2ybc'
_space_group_name_H-M_alt 'P 1 21/c 1'
_symmetry_cell_setting monoclinic
_symmetry_space_group_name_H-M 'P 1 21/c 1'
_atom_sites_solution_hydrogens geom
_atom_sites_solution_primary direct
_atom_sites_solution_secondary difmap
_cell_angle_alpha 90.00
_cell_angle_beta 111.685(2)
_cell_angle_gamma 90.00
_cell_formula_units_Z 4
_cell_length_a 17.8311(15)
_cell_length_b 11.7676(9)
_cell_length_c 20.1472(18)
_cell_measurement_reflns_used 4083
_cell_measurement_temperature 298(2)
_cell_measurement_theta_max 24.068
_cell_measurement_theta_min 2.469
_cell_volume 3928.3(6)
_computing_cell_refinement 'Bruker SMART'
_computing_data_collection 'Bruker SMART'
_computing_data_reduction 'Bruker SMART'
_computing_molecular_graphics 'Bruker SHELXTL'
_computing_publication_material 'Bruker SHELXTL'
_computing_structure_refinement 'SHELXL-97 (Sheldrick, 1997)'
_computing_structure_solution 'SHELXS-97 (Sheldrick, 1990)'
_diffrn_ambient_temperature 298(2)
_diffrn_measured_fraction_theta_full 0.993
_diffrn_measured_fraction_theta_max 0.993
_diffrn_measurement_device_type 'CCD area detector'
_diffrn_measurement_method 'phi and omega scans'
_diffrn_radiation_monochromator graphite
_diffrn_radiation_source 'fine-focus sealed tube'
_diffrn_radiation_type MoK\a
_diffrn_radiation_wavelength 0.71073
_diffrn_reflns_av_R_equivalents 0.0553
_diffrn_reflns_av_sigmaI/netI 0.0756
_diffrn_reflns_limit_h_max 19
_diffrn_reflns_limit_h_min -21
_diffrn_reflns_limit_k_max 11
_diffrn_reflns_limit_k_min -13
_diffrn_reflns_limit_l_max 23
_diffrn_reflns_limit_l_min -23
_diffrn_reflns_number 18992
_diffrn_reflns_theta_full 25.02
_diffrn_reflns_theta_max 25.02
_diffrn_reflns_theta_min 2.46
_exptl_absorpt_coefficient_mu 0.915
_exptl_absorpt_correction_T_max 0.8381
_exptl_absorpt_correction_T_min 0.6997
_exptl_absorpt_correction_type multi-scan
_exptl_absorpt_process_details SADABS
_exptl_crystal_colour pink
_exptl_crystal_density_diffrn 1.531
_exptl_crystal_density_method 'not measured'
_exptl_crystal_description diamond
_exptl_crystal_F_000 1856
_exptl_crystal_size_max 0.42
_exptl_crystal_size_mid 0.39
_exptl_crystal_size_min 0.20
_refine_diff_density_max 2.516
_refine_diff_density_min -1.820
_refine_diff_density_rms 0.158
_refine_ls_extinction_method none
_refine_ls_goodness_of_fit_ref 1.157
_refine_ls_hydrogen_treatment mixed
_refine_ls_matrix_type full
_refine_ls_number_parameters 538
_refine_ls_number_reflns 6872
_refine_ls_number_restraints 0
_refine_ls_restrained_S_all 1.157
_refine_ls_R_factor_all 0.1244
_refine_ls_R_factor_gt 0.0914
_refine_ls_shift/su_max 0.001
_refine_ls_shift/su_mean 0.000
_refine_ls_structure_factor_coef Fsqd
_refine_ls_weighting_details 'calc w=1/[\s^2^(Fo^2^)+(0.1377P)^2^+12.5413P] where P=(Fo^2^+2Fc^2^)/3'
_refine_ls_weighting_scheme calc
_refine_ls_wR_factor_gt 0.2577
_refine_ls_wR_factor_ref 0.2757
_reflns_number_gt 4503
_reflns_number_total 6872
_reflns_threshold_expression >2sigma(I)
_cod_data_source_file JSSC-2017-248-109.cif
_cod_data_source_block 151209c
_cod_depositor_comments
;
The following automatic conversions were performed:

data item '_exptl_absorpt_correction_type' value 'MULTI-SCAN' was
changed to 'multi-scan' in accordance with the built-in table derived
from the CIF Core dictionary named 'cif_core.dic' version 2.4.5 last
updated on 2014-11-21.

data item '_symmetry_cell_setting' value 'Monoclinic' was changed to
'monoclinic' in accordance with the built-in table derived from the
CIF Core dictionary named 'cif_core.dic' version 2.4.5 last updated
on 2014-11-21.

Automatic conversion script
Id: cif_fix_values 8369 2020-08-20 11:38:08Z andrius 
;
_cod_original_sg_symbol_H-M P2(1)/c
_cod_database_code 1560579

loop_
_symmetry_equiv_pos_as_xyz
'x, y, z'
'-x, y+1/2, -z+1/2'
'-x, -y, -z'
'x, -y-1/2, z-1/2'

loop_
_atom_site_label
_atom_site_type_symbol
_atom_site_fract_x
_atom_site_fract_y
_atom_site_fract_z
_atom_site_U_iso_or_equiv
_atom_site_adp_type
_atom_site_occupancy
_atom_site_symmetry_multiplicity
_atom_site_calc_flag
_atom_site_refinement_flags
_atom_site_disorder_assembly
_atom_site_disorder_group
Co1 Co 0.51204(6) 0.32783(8) 0.25053(5) 0.0237(3) Uani 1 1 d . . .
Co2 Co 0.49567(6) 0.60908(9) 0.44661(5) 0.0285(3) Uani 1 1 d . . .
N1 N 0.7645(4) 0.2744(6) 0.3070(3) 0.0344(16) Uani 1 1 d . . .
N2 N 0.6374(4) 0.2965(6) 0.2971(4) 0.0362(16) Uani 1 1 d . . .
N3 N 0.2561(4) 0.3347(6) 0.1854(4) 0.0347(16) Uani 1 1 d . . .
N4 N 0.3849(4) 0.3431(6) 0.2026(3) 0.0324(15) Uani 1 1 d . . .
N5 N 0.7435(4) 0.6425(6) 0.4827(4) 0.0358(16) Uani 1 1 d . . .
N6 N 0.6192(4) 0.6288(6) 0.4771(3) 0.0343(16) Uani 1 1 d . . .
N7 N 0.2447(4) 0.5833(6) 0.3769(4) 0.0342(16) Uani 1 1 d . . .
N8 N 0.3735(4) 0.5893(6) 0.3935(3) 0.0331(16) Uani 1 1 d . . .
N9 N 0.1341(16) 0.524(2) 0.9782(14) 0.107(8) Uiso 0.50 1 d P . .
N9' N 0.2416(14) 0.486(2) 0.9044(12) 0.086(6) Uiso 0.50 1 d P . .
O1 O 0.5122(3) 0.4099(5) 0.3458(3) 0.0344(13) Uani 1 1 d . . .
O2 O 0.5061(3) 0.4306(4) 0.4516(3) 0.0289(12) Uani 1 1 d . . .
O3 O 0.5303(3) 0.4902(5) 0.2153(3) 0.0347(13) Uani 1 1 d . . .
O4 O 0.5084(3) 0.6744(4) 0.2079(3) 0.0359(13) Uani 1 1 d . . .
O5 O 0.5133(3) 0.2610(5) 0.1512(3) 0.0351(13) Uani 1 1 d . . .
O6 O 0.5168(4) 0.2807(5) 0.0435(3) 0.0406(14) Uani 1 1 d . . .
O7 O 0.1138(11) 0.4556(17) 0.9225(10) 0.090(5) Uiso 0.50 1 d P . .
O8 O 0.0875(10) 0.5482(15) 1.0159(9) 0.075(4) Uiso 0.50 1 d P . .
O9 O 0.2086(14) 0.5665(19) 0.9929(12) 0.111(7) Uiso 0.50 1 d P . .
O7' O 0.3073(13) 0.5459(19) 0.9290(11) 0.106(6) Uiso 0.50 1 d P . .
O8' O 0.1908(10) 0.4893(14) 0.9368(9) 0.075(4) Uiso 0.50 1 d P . .
O9' O 0.2268(18) 0.423(3) 0.8482(17) 0.156(10) Uiso 0.50 1 d P . .
O10 O 0.6456(6) 0.5946(9) 0.1541(6) 0.108(4) Uani 1 1 d . . .
H10C H 0.6249 0.5515 0.1766 0.129 Uiso 1 1 d R . .
H10D H 0.6929 0.5712 0.1608 0.129 Uiso 1 1 d R . .
C1 C 0.6917(5) 0.3190(8) 0.2689(5) 0.039(2) Uani 1 1 d . . .
H1 H 0.6809 0.3610 0.2272 0.047 Uiso 1 1 calc R . .
C2 C 0.6787(5) 0.2347(8) 0.3575(5) 0.043(2) Uani 1 1 d . . .
H2 H 0.6565 0.2065 0.3893 0.051 Uiso 1 1 calc R . .
C3 C 0.7563(5) 0.2208(8) 0.3640(5) 0.045(2) Uani 1 1 d . . .
H3 H 0.7964 0.1822 0.4002 0.054 Uiso 1 1 calc R . .
C4 C 0.8352(5) 0.2786(7) 0.2886(4) 0.0349(19) Uani 1 1 d . . .
C5 C 0.8363(5) 0.3472(9) 0.2344(5) 0.048(2) Uani 1 1 d . . .
H5 H 0.7919 0.3923 0.2097 0.058 Uiso 1 1 calc R . .
C6 C 0.9038(5) 0.3491(9) 0.2164(5) 0.048(2) Uani 1 1 d . . .
H6 H 0.9037 0.3966 0.1794 0.057 Uiso 1 1 calc R . .
C7 C 0.9720(5) 0.2837(7) 0.2507(4) 0.0346(19) Uani 1 1 d . . .
C8 C 0.9685(5) 0.2176(8) 0.3067(5) 0.043(2) Uani 1 1 d . . .
H8 H 1.0131 0.1735 0.3323 0.052 Uiso 1 1 calc R . .
C9 C 0.9028(5) 0.2144(8) 0.3258(5) 0.044(2) Uani 1 1 d . . .
H9 H 0.9033 0.1691 0.3638 0.053 Uiso 1 1 calc R . .
C10 C 0.3317(5) 0.3047(7) 0.2271(4) 0.0341(19) Uani 1 1 d . . .
H10 H 0.3444 0.2617 0.2686 0.041 Uiso 1 1 calc R . .
C11 C 0.3420(5) 0.4010(8) 0.1406(5) 0.043(2) Uani 1 1 d . . .
H11 H 0.3641 0.4378 0.1113 0.051 Uiso 1 1 calc R . .
C12 C 0.2627(5) 0.3954(8) 0.1297(5) 0.048(2) Uani 1 1 d . . .
H12 H 0.2205 0.4267 0.0916 0.058 Uiso 1 1 calc R . .
C13 C 0.1842(5) 0.3152(7) 0.2008(4) 0.0354(19) Uani 1 1 d . . .
C14 C 0.1170(5) 0.3826(8) 0.1664(5) 0.041(2) Uani 1 1 d . . .
H14 H 0.1181 0.4361 0.1327 0.049 Uiso 1 1 calc R . .
C15 C 0.0498(5) 0.3701(8) 0.1820(5) 0.042(2) Uani 1 1 d . . .
H15 H 0.0053 0.4158 0.1587 0.051 Uiso 1 1 calc R . .
C16 C 0.0449(5) 0.2902(7) 0.2323(4) 0.0357(19) Uani 1 1 d . . .
C17 C 0.1115(5) 0.2216(8) 0.2629(5) 0.043(2) Uani 1 1 d . . .
H17 H 0.1097 0.1654 0.2948 0.051 Uiso 1 1 calc R . .
C18 C 0.1806(5) 0.2331(8) 0.2481(5) 0.042(2) Uani 1 1 d . . .
H18 H 0.2246 0.1857 0.2699 0.050 Uiso 1 1 calc R . .
C19 C 0.6691(5) 0.6037(7) 0.4451(4) 0.037(2) Uani 1 1 d . . .
H19 H 0.6548 0.5643 0.4022 0.044 Uiso 1 1 calc R . .
C20 C 0.6626(5) 0.6875(9) 0.5372(5) 0.048(2) Uani 1 1 d . . .
H20 H 0.6427 0.7173 0.5701 0.058 Uiso 1 1 calc R . .
C21 C 0.7397(5) 0.6953(9) 0.5408(5) 0.049(2) Uani 1 1 d . . .
H21 H 0.7822 0.7305 0.5767 0.059 Uiso 1 1 calc R . .
C22 C 0.8137(5) 0.6320(8) 0.4645(4) 0.037(2) Uani 1 1 d . . .
C23 C 0.8208(5) 0.5474(9) 0.4211(5) 0.053(3) Uani 1 1 d . . .
H23 H 0.7792 0.4954 0.4015 0.063 Uiso 1 1 calc R . .
C24 C 0.8918(5) 0.5398(9) 0.4064(5) 0.050(2) Uani 1 1 d . . .
H24 H 0.8961 0.4828 0.3761 0.060 Uiso 1 1 calc R . .
C25 C 0.9549(5) 0.6139(7) 0.4354(4) 0.0347(19) Uani 1 1 d . . .
C26 C 0.9450(5) 0.6967(8) 0.4793(5) 0.047(2) Uani 1 1 d . . .
H26 H 0.9869 0.7478 0.4999 0.056 Uiso 1 1 calc R . .
C27 C 0.8761(5) 0.7081(9) 0.4944(5) 0.051(2) Uani 1 1 d . . .
H27 H 0.8717 0.7660 0.5242 0.061 Uiso 1 1 calc R . .
C28 C 0.3194(5) 0.6072(8) 0.4220(4) 0.038(2) Uani 1 1 d . . .
H28 H 0.3315 0.6336 0.4683 0.046 Uiso 1 1 calc R . .
C29 C 0.3300(5) 0.5520(8) 0.3257(5) 0.041(2) Uani 1 1 d . . .
H29 H 0.3518 0.5328 0.2919 0.049 Uiso 1 1 calc R . .
C30 C 0.2509(5) 0.5471(8) 0.3153(5) 0.041(2) Uani 1 1 d . . .
H30 H 0.2091 0.5235 0.2742 0.049 Uiso 1 1 calc R . .
C31 C 0.1712(5) 0.5911(7) 0.3920(4) 0.0343(19) Uani 1 1 d . . .
C32 C 0.1103(5) 0.5165(8) 0.3605(5) 0.043(2) Uani 1 1 d . . .
H32 H 0.1153 0.4613 0.3294 0.052 Uiso 1 1 calc R . .
C33 C 0.0407(5) 0.5237(8) 0.3755(5) 0.046(2) Uani 1 1 d . . .
H33 H -0.0003 0.4714 0.3544 0.055 Uiso 1 1 calc R . .
C34 C 0.0294(4) 0.6049(7) 0.4201(4) 0.0337(18) Uani 1 1 d . . .
C35 C 0.0934(5) 0.6795(8) 0.4498(5) 0.047(2) Uani 1 1 d . . .
H35 H 0.0888 0.7360 0.4804 0.056 Uiso 1 1 calc R . .
C36 C 0.1635(5) 0.6738(8) 0.4359(5) 0.048(2) Uani 1 1 d . . .
H36 H 0.2048 0.7259 0.4564 0.057 Uiso 1 1 calc R . .
C37 C 0.5097(4) 0.3707(7) 0.4008(4) 0.0279(17) Uani 1 1 d . . .
H37 H 0.5103 0.2921 0.4057 0.033 Uiso 1 1 calc R . .
C38 C 0.5051(5) 0.5793(7) 0.2310(4) 0.0332(19) Uani 1 1 d . . .
H38 H 0.4807 0.5739 0.2645 0.040 Uiso 1 1 calc R . .
C39 C 0.5164(5) 0.3201(8) 0.1010(4) 0.038(2) Uani 1 1 d . . .
H39 H 0.5186 0.3986 0.1066 0.046 Uiso 1 1 calc R . .

loop_
_atom_site_aniso_label
_atom_site_aniso_U_11
_atom_site_aniso_U_22
_atom_site_aniso_U_33
_atom_site_aniso_U_23
_atom_site_aniso_U_13
_atom_site_aniso_U_12
Co1 0.0291(6) 0.0165(6) 0.0288(6) -0.0002(4) 0.0147(4) 0.0004(4)
Co2 0.0247(6) 0.0358(7) 0.0271(6) -0.0008(5) 0.0119(4) -0.0015(4)
N1 0.027(3) 0.037(4) 0.038(4) 0.004(3) 0.011(3) 0.001(3)
N2 0.031(4) 0.038(4) 0.042(4) 0.007(3) 0.017(3) 0.003(3)
N3 0.027(3) 0.037(4) 0.039(4) 0.003(3) 0.011(3) -0.002(3)
N4 0.026(3) 0.035(4) 0.037(4) 0.003(3) 0.014(3) 0.002(3)
N5 0.023(3) 0.041(4) 0.044(4) -0.006(3) 0.014(3) -0.005(3)
N6 0.023(3) 0.044(4) 0.037(4) 0.000(3) 0.013(3) -0.001(3)
N7 0.023(3) 0.040(4) 0.039(4) -0.002(3) 0.010(3) -0.001(3)
N8 0.025(3) 0.040(4) 0.033(4) 0.005(3) 0.010(3) 0.002(3)
O1 0.046(3) 0.031(3) 0.030(3) -0.001(2) 0.019(3) 0.004(2)
O2 0.036(3) 0.029(3) 0.024(3) -0.001(2) 0.014(2) 0.000(2)
O3 0.048(3) 0.024(3) 0.039(3) -0.003(2) 0.024(3) -0.002(3)
O4 0.052(4) 0.019(3) 0.048(3) -0.002(2) 0.031(3) -0.003(2)
O5 0.039(3) 0.030(3) 0.038(3) -0.003(3) 0.017(3) 0.003(2)
O6 0.058(4) 0.036(4) 0.033(3) -0.002(3) 0.023(3) -0.002(3)
O10 0.097(7) 0.118(9) 0.128(9) -0.038(7) 0.065(7) -0.044(6)
C1 0.033(5) 0.045(6) 0.041(5) 0.007(4) 0.015(4) 0.005(4)
C2 0.038(5) 0.050(6) 0.039(5) 0.009(4) 0.013(4) 0.003(4)
C3 0.032(5) 0.059(6) 0.041(5) 0.013(4) 0.010(4) 0.008(4)
C4 0.026(4) 0.041(5) 0.039(5) 0.002(4) 0.013(4) -0.001(4)
C5 0.034(5) 0.059(6) 0.047(5) 0.014(5) 0.010(4) 0.010(4)
C6 0.033(5) 0.060(7) 0.048(5) 0.020(5) 0.013(4) 0.003(4)
C7 0.029(4) 0.037(5) 0.037(4) 0.000(4) 0.012(4) -0.001(4)
C8 0.030(4) 0.047(6) 0.049(5) 0.013(4) 0.011(4) 0.007(4)
C9 0.037(5) 0.049(6) 0.045(5) 0.016(4) 0.014(4) 0.002(4)
C10 0.026(4) 0.037(5) 0.036(4) 0.005(4) 0.007(4) 0.004(3)
C11 0.035(5) 0.048(6) 0.047(5) 0.013(4) 0.017(4) 0.002(4)
C12 0.036(5) 0.052(6) 0.052(6) 0.010(5) 0.010(4) 0.001(4)
C13 0.027(4) 0.038(5) 0.041(5) -0.001(4) 0.012(4) -0.002(3)
C14 0.031(4) 0.043(5) 0.046(5) 0.008(4) 0.013(4) 0.003(4)
C15 0.031(4) 0.047(6) 0.045(5) 0.007(4) 0.010(4) 0.001(4)
C16 0.029(4) 0.035(5) 0.040(5) -0.003(4) 0.010(4) -0.002(4)
C17 0.035(5) 0.043(5) 0.049(5) 0.013(4) 0.014(4) 0.001(4)
C18 0.029(4) 0.043(5) 0.054(5) 0.010(4) 0.016(4) 0.004(4)
C19 0.026(4) 0.046(6) 0.038(5) -0.008(4) 0.012(4) -0.010(4)
C20 0.035(5) 0.065(7) 0.045(5) -0.016(5) 0.016(4) -0.007(4)
C21 0.031(5) 0.062(7) 0.054(6) -0.016(5) 0.015(4) -0.009(4)
C22 0.024(4) 0.044(5) 0.044(5) -0.003(4) 0.012(4) -0.004(4)
C23 0.032(5) 0.058(7) 0.068(6) -0.022(5) 0.019(5) -0.011(4)
C24 0.034(5) 0.054(6) 0.066(6) -0.026(5) 0.023(5) -0.011(4)
C25 0.026(4) 0.033(5) 0.044(5) -0.004(4) 0.012(4) -0.002(3)
C26 0.035(5) 0.050(6) 0.060(6) -0.021(5) 0.022(4) -0.010(4)
C27 0.038(5) 0.055(6) 0.062(6) -0.021(5) 0.022(5) -0.009(4)
C28 0.031(4) 0.049(6) 0.035(4) -0.004(4) 0.012(4) -0.007(4)
C29 0.033(5) 0.051(6) 0.039(5) 0.002(4) 0.015(4) 0.001(4)
C30 0.032(5) 0.048(6) 0.039(5) -0.008(4) 0.010(4) -0.004(4)
C31 0.024(4) 0.040(5) 0.039(5) -0.002(4) 0.011(4) 0.001(3)
C32 0.028(4) 0.050(6) 0.052(5) -0.017(4) 0.015(4) -0.004(4)
C33 0.028(5) 0.050(6) 0.057(6) -0.021(5) 0.014(4) -0.013(4)
C34 0.021(4) 0.037(5) 0.043(5) -0.004(4) 0.011(3) -0.003(3)
C35 0.031(5) 0.053(6) 0.059(6) -0.019(5) 0.019(4) -0.006(4)
C36 0.032(5) 0.055(6) 0.057(6) -0.019(5) 0.017(4) -0.011(4)
C37 0.035(4) 0.027(4) 0.023(4) 0.000(3) 0.013(3) 0.000(3)
C38 0.042(5) 0.022(5) 0.043(5) 0.002(4) 0.025(4) -0.003(3)
C39 0.042(5) 0.035(5) 0.040(5) 0.002(4) 0.019(4) -0.005(4)

loop_
_atom_type_symbol
_atom_type_description
_atom_type_scat_dispersion_real
_atom_type_scat_dispersion_imag
_atom_type_scat_source
C C 0.0033 0.0016 'International Tables Vol C Tables 4.2.6.8 and 6.1.1.4'
H H 0.0000 0.0000 'International Tables Vol C Tables 4.2.6.8 and 6.1.1.4'
N N 0.0061 0.0033 'International Tables Vol C Tables 4.2.6.8 and 6.1.1.4'
O O 0.0106 0.0060 'International Tables Vol C Tables 4.2.6.8 and 6.1.1.4'
Co Co 0.3494 0.9721 'International Tables Vol C Tables 4.2.6.8 and 6.1.1.4'

loop_
_geom_angle_atom_site_label_1
_geom_angle_atom_site_label_2
_geom_angle_atom_site_label_3
_geom_angle
_geom_angle_site_symmetry_1
_geom_angle_site_symmetry_3
O4 Co1 O3 175.1(2) 2_645 .
O4 Co1 N2 89.1(2) 2_645 .
O3 Co1 N2 92.2(2) . .
O4 Co1 N4 86.5(2) 2_645 .
O3 Co1 N4 92.4(2) . .
N2 Co1 N4 174.8(3) . .
O4 Co1 O1 88.4(2) 2_645 .
O3 Co1 O1 86.8(2) . .
N2 Co1 O1 91.7(2) . .
N4 Co1 O1 91.0(2) . .
O4 Co1 O5 96.9(2) 2_645 .
O3 Co1 O5 87.9(2) . .
N2 Co1 O5 88.7(2) . .
N4 Co1 O5 89.1(2) . .
O1 Co1 O5 174.6(2) . .
O6 Co2 N8 91.7(3) 2_655 .
O6 Co2 N6 90.2(3) 2_655 .
N8 Co2 N6 167.0(3) . .
O6 Co2 O2 171.2(2) 2_655 .
N8 Co2 O2 88.3(2) . .
N6 Co2 O2 91.8(2) . .
O6 Co2 O2 94.7(2) 2_655 3_666
N8 Co2 O2 95.0(2) . 3_666
N6 Co2 O2 97.6(2) . 3_666
O2 Co2 O2 76.5(2) . 3_666
C1 N1 C3 106.3(7) . .
C1 N1 C4 126.2(7) . .
C3 N1 C4 127.4(7) . .
C1 N2 C2 104.4(7) . .
C1 N2 Co1 126.8(6) . .
C2 N2 Co1 128.2(5) . .
C10 N3 C12 106.2(7) . .
C10 N3 C13 126.0(7) . .
C12 N3 C13 127.6(7) . .
C10 N4 C11 106.1(7) . .
C10 N4 Co1 127.2(5) . .
C11 N4 Co1 126.6(5) . .
C19 N5 C21 106.8(7) . .
C19 N5 C22 127.0(7) . .
C21 N5 C22 126.1(7) . .
C19 N6 C20 106.6(7) . .
C19 N6 Co2 132.1(6) . .
C20 N6 Co2 120.9(5) . .
C28 N7 C30 106.9(7) . .
C28 N7 C31 126.4(7) . .
C30 N7 C31 126.7(7) . .
C28 N8 C29 104.5(7) . .
C28 N8 Co2 124.4(6) . .
C29 N8 Co2 131.1(5) . .
O7 N9 O9 111(2) . .
O7 N9 O8 125(2) . .
O9 N9 O8 124(3) . .
O7 N9 O8' 54.7(14) . .
O9 N9 O8' 56.1(15) . .
O8 N9 O8' 177(2) . .
O9' N9' O8' 120(2) . .
O9' N9' O7' 120(2) . .
O8' N9' O7' 119(2) . .
C37 O1 Co1 130.9(5) . .
C37 O2 Co2 123.2(5) . .
C37 O2 Co2 133.3(5) . 3_666
Co2 O2 Co2 103.5(2) . 3_666
C38 O3 Co1 124.9(5) . .
C38 O4 Co1 126.9(5) . 2_655
C39 O5 Co1 124.6(5) . .
C39 O6 Co2 103.7(5) . 2_645
N9 O7 O8' 72.7(17) . .
N9 O9 O8' 70.6(18) . .
N9' O8' O7 136(2) . .
N9' O8' O9 116(2) . .
O7 O8' O9 105.9(17) . .
N9' O8' N9 167(2) . .
O7 O8' N9 52.6(13) . .
O9 O8' N9 53.4(13) . .
H10C O10 H10D 108.9 . .
N2 C1 N1 112.5(7) . .
N2 C1 H1 123.8 . .
N1 C1 H1 123.8 . .
C3 C2 N2 110.2(8) . .
C3 C2 H2 124.9 . .
N2 C2 H2 124.9 . .
C2 C3 N1 106.7(7) . .
C2 C3 H3 126.7 . .
N1 C3 H3 126.7 . .
C5 C4 C9 119.3(8) . .
C5 C4 N1 119.9(7) . .
C9 C4 N1 120.8(7) . .
C4 C5 C6 119.5(8) . .
C4 C5 H5 120.3 . .
C6 C5 H5 120.3 . .
C5 C6 C7 123.2(8) . .
C5 C6 H6 118.4 . .
C7 C6 H6 118.4 . .
C6 C7 C8 114.9(7) . .
C6 C7 C16 122.3(8) . 1_655
C8 C7 C16 122.6(7) . 1_655
C9 C8 C7 123.1(8) . .
C9 C8 H8 118.5 . .
C7 C8 H8 118.5 . .
C8 C9 C4 120.0(8) . .
C8 C9 H9 120.0 . .
C4 C9 H9 120.0 . .
N4 C10 N3 112.0(7) . .
N4 C10 H10 124.0 . .
N3 C10 H10 124.0 . .
C12 C11 N4 108.7(8) . .
C12 C11 H11 125.7 . .
N4 C11 H11 125.7 . .
C11 C12 N3 107.1(8) . .
C11 C12 H12 126.5 . .
N3 C12 H12 126.5 . .
C18 C13 C14 119.6(8) . .
C18 C13 N3 122.2(7) . .
C14 C13 N3 118.2(7) . .
C15 C14 C13 119.7(8) . .
C15 C14 H14 120.2 . .
C13 C14 H14 120.2 . .
C14 C15 C16 122.4(8) . .
C14 C15 H15 118.8 . .
C16 C15 H15 118.8 . .
C17 C16 C15 116.1(8) . .
C17 C16 C7 123.3(8) . 1_455
C15 C16 C7 120.6(7) . 1_455
C18 C17 C16 122.5(8) . .
C18 C17 H17 118.7 . .
C16 C17 H17 118.7 . .
C13 C18 C17 119.6(8) . .
C13 C18 H18 120.2 . .
C17 C18 H18 120.2 . .
N6 C19 N5 110.8(7) . .
N6 C19 H19 124.6 . .
N5 C19 H19 124.6 . .
C21 C20 N6 108.4(8) . .
C21 C20 H20 125.8 . .
N6 C20 H20 125.8 . .
N5 C21 C20 107.3(8) . .
N5 C21 H21 126.3 . .
C20 C21 H21 126.3 . .
C23 C22 C27 120.2(8) . .
C23 C22 N5 121.6(8) . .
C27 C22 N5 118.2(8) . .
C22 C23 C24 119.1(8) . .
C22 C23 H23 120.4 . .
C24 C23 H23 120.4 . .
C25 C24 C23 122.1(8) . .
C25 C24 H24 119.0 . .
C23 C24 H24 119.0 . .
C26 C25 C24 116.4(8) . .
C26 C25 C34 121.8(7) . 1_655
C24 C25 C34 121.8(8) . 1_655
C25 C26 C27 123.4(8) . .
C25 C26 H26 118.3 . .
C27 C26 H26 118.3 . .
C26 C27 C22 118.8(9) . .
C26 C27 H27 120.6 . .
C22 C27 H27 120.6 . .
N8 C28 N7 112.3(7) . .
N8 C28 H28 123.9 . .
N7 C28 H28 123.9 . .
C30 C29 N8 110.1(7) . .
C30 C29 H29 124.9 . .
N8 C29 H29 124.9 . .
C29 C30 N7 106.2(7) . .
C29 C30 H30 126.9 . .
N7 C30 H30 126.9 . .
C36 C31 C32 120.8(8) . .
C36 C31 N7 119.9(7) . .
C32 C31 N7 119.3(7) . .
C31 C32 C33 119.1(8) . .
C31 C32 H32 120.5 . .
C33 C32 H32 120.5 . .
C34 C33 C32 123.0(8) . .
C34 C33 H33 118.5 . .
C32 C33 H33 118.5 . .
C33 C34 C35 115.1(7) . .
C33 C34 C25 123.2(7) . 1_455
C35 C34 C25 121.7(8) . 1_455
C36 C35 C34 123.0(8) . .
C36 C35 H35 118.5 . .
C34 C35 H35 118.5 . .
C31 C36 C35 119.0(8) . .
C31 C36 H36 120.5 . .
C35 C36 H36 120.5 . .
O1 C37 O2 123.8(7) . .
O1 C37 H37 118.1 . .
O2 C37 H37 118.1 . .
O4 C38 O3 127.6(7) . .
O4 C38 H38 116.2 . .
O3 C38 H38 116.2 . .
O5 C39 O6 124.2(8) . .
O5 C39 H39 117.9 . .
O6 C39 H39 117.9 . .

loop_
_geom_bond_atom_site_label_1
_geom_bond_atom_site_label_2
_geom_bond_distance
_geom_bond_site_symmetry_2
Co1 O4 2.079(5) 2_645
Co1 O3 2.104(5) .
Co1 N2 2.112(6) .
Co1 N4 2.118(6) .
Co1 O1 2.148(5) .
Co1 O5 2.159(5) .
Co2 O6 2.049(6) 2_655
Co2 N8 2.054(6) .
Co2 N6 2.070(6) .
Co2 O2 2.107(5) .
Co2 O2 2.116(5) 3_666
N1 C1 1.347(10) .
N1 C3 1.363(11) .
N1 C4 1.442(10) .
N2 C1 1.319(10) .
N2 C2 1.375(11) .
N3 C10 1.346(10) .
N3 C12 1.372(11) .
N3 C13 1.443(10) .
N4 C10 1.303(10) .
N4 C11 1.379(11) .
N5 C19 1.342(10) .
N5 C21 1.349(11) .
N5 C22 1.432(10) .
N6 C19 1.310(10) .
N6 C20 1.360(11) .
N7 C28 1.336(10) .
N7 C30 1.354(10) .
N7 C31 1.454(10) .
N8 C28 1.310(10) .
N8 C29 1.369(11) .
N9 O7 1.32(3) .
N9 O9 1.35(3) .
N9 O8 1.35(3) .
N9 O8' 1.58(3) .
N9' O9' 1.30(3) .
N9' O8' 1.30(2) .
N9' O7' 1.30(3) .
O1 C37 1.215(8) .
O2 C37 1.263(8) .
O2 Co2 2.116(5) 3_666
O3 C38 1.227(9) .
O4 C38 1.222(9) .
O4 Co1 2.079(5) 2_655
O5 C39 1.245(9) .
O6 C39 1.249(10) .
O6 Co2 2.049(6) 2_645
O7 O8' 1.35(2) .
O9 O8' 1.39(2) .
O10 H10C 0.8501 .
O10 H10D 0.8498 .
C1 H1 0.9300 .
C2 C3 1.351(12) .
C2 H2 0.9300 .
C3 H3 0.9300 .
C4 C5 1.364(12) .
C4 C9 1.384(11) .
C5 C6 1.380(12) .
C5 H5 0.9300 .
C6 C7 1.389(12) .
C6 H6 0.9300 .
C7 C8 1.390(12) .
C7 C16 1.479(11) 1_655
C8 C9 1.363(11) .
C8 H8 0.9300 .
C9 H9 0.9300 .
C10 H10 0.9300 .
C11 C12 1.351(12) .
C11 H11 0.9300 .
C12 H12 0.9300 .
C13 C18 1.374(12) .
C13 C14 1.391(11) .
C14 C15 1.355(12) .
C14 H14 0.9300 .
C15 C16 1.408(12) .
C15 H15 0.9300 .
C16 C17 1.379(11) .
C16 C7 1.479(11) 1_455
C17 C18 1.378(11) .
C17 H17 0.9300 .
C18 H18 0.9300 .
C19 H19 0.9300 .
C20 C21 1.352(12) .
C20 H20 0.9300 .
C21 H21 0.9300 .
C22 C23 1.361(13) .
C22 C27 1.382(12) .
C23 C24 1.405(12) .
C23 H23 0.9300 .
C24 C25 1.372(12) .
C24 H24 0.9300 .
C25 C26 1.370(12) .
C25 C34 1.474(10) 1_655
C26 C27 1.376(12) .
C26 H26 0.9300 .
C27 H27 0.9300 .
C28 H28 0.9300 .
C29 C30 1.348(11) .
C29 H29 0.9300 .
C30 H30 0.9300 .
C31 C36 1.357(12) .
C31 C32 1.358(11) .
C32 C33 1.382(11) .
C32 H32 0.9300 .
C33 C34 1.378(12) .
C33 H33 0.9300 .
C34 C35 1.388(11) .
C34 C25 1.474(10) 1_455
C35 C36 1.379(12) .
C35 H35 0.9300 .
C36 H36 0.9300 .
C37 H37 0.9300 .
C38 H38 0.9300 .
C39 H39 0.9300 .

loop_
_geom_torsion_atom_site_label_1
_geom_torsion_atom_site_label_2
_geom_torsion_atom_site_label_3
_geom_torsion_atom_site_label_4
_geom_torsion
_geom_torsion_site_symmetry_1
_geom_torsion_site_symmetry_2
_geom_torsion_site_symmetry_3
_geom_torsion_site_symmetry_4
O4 Co1 N2 C1 141.2(7) 2_645 . . .
O3 Co1 N2 C1 -43.6(7) . . . .
N4 Co1 N2 C1 109(3) . . . .
O1 Co1 N2 C1 -130.4(7) . . . .
O5 Co1 N2 C1 44.2(7) . . . .
O4 Co1 N2 C2 -28.6(8) 2_645 . . .
O3 Co1 N2 C2 146.7(7) . . . .
N4 Co1 N2 C2 -61(3) . . . .
O1 Co1 N2 C2 59.9(8) . . . .
O5 Co1 N2 C2 -125.5(8) . . . .
O4 Co1 N4 C10 31.4(7) 2_645 . . .
O3 Co1 N4 C10 -143.8(7) . . . .
N2 Co1 N4 C10 64(3) . . . .
O1 Co1 N4 C10 -57.0(7) . . . .
O5 Co1 N4 C10 128.4(7) . . . .
O4 Co1 N4 C11 -152.3(7) 2_645 . . .
O3 Co1 N4 C11 32.6(7) . . . .
N2 Co1 N4 C11 -120(3) . . . .
O1 Co1 N4 C11 119.4(7) . . . .
O5 Co1 N4 C11 -55.2(7) . . . .
O6 Co2 N6 C19 -121.3(8) 2_655 . . .
N8 Co2 N6 C19 -22.8(18) . . . .
O2 Co2 N6 C19 67.3(8) . . . .
O2 Co2 N6 C19 143.9(8) 3_666 . . .
O6 Co2 N6 C20 50.8(7) 2_655 . . .
N8 Co2 N6 C20 149.2(11) . . . .
O2 Co2 N6 C20 -120.7(7) . . . .
O2 Co2 N6 C20 -44.0(7) 3_666 . . .
O6 Co2 N8 C28 -65.4(7) 2_655 . . .
N6 Co2 N8 C28 -163.7(11) . . . .
O2 Co2 N8 C28 105.8(7) . . . .
O2 Co2 N8 C28 29.5(7) 3_666 . . .
O6 Co2 N8 C29 117.7(8) 2_655 . . .
N6 Co2 N8 C29 19.5(17) . . . .
O2 Co2 N8 C29 -71.1(8) . . . .
O2 Co2 N8 C29 -147.4(7) 3_666 . . .
O4 Co1 O1 C37 6.7(7) 2_645 . . .
O3 Co1 O1 C37 -174.5(7) . . . .
N2 Co1 O1 C37 -82.4(7) . . . .
N4 Co1 O1 C37 93.2(7) . . . .
O5 Co1 O1 C37 -176(2) . . . .
O6 Co2 O2 C37 172.7(13) 2_655 . . .
N8 Co2 O2 C37 82.6(6) . . . .
N6 Co2 O2 C37 -84.5(6) . . . .
O2 Co2 O2 C37 178.1(7) 3_666 . . .
O6 Co2 O2 Co2 -5.4(16) 2_655 . . 3_666
N8 Co2 O2 Co2 -95.5(2) . . . 3_666
N6 Co2 O2 Co2 97.4(2) . . . 3_666
O2 Co2 O2 Co2 0.0 3_666 . . 3_666
O4 Co1 O3 C38 -18(3) 2_645 . . .
N2 Co1 O3 C38 -122.5(7) . . . .
N4 Co1 O3 C38 60.0(7) . . . .
O1 Co1 O3 C38 -30.9(7) . . . .
O5 Co1 O3 C38 149.0(7) . . . .
O4 Co1 O5 C39 173.1(6) 2_645 . . .
O3 Co1 O5 C39 -5.7(6) . . . .
N2 Co1 O5 C39 -98.0(7) . . . .
N4 Co1 O5 C39 86.7(6) . . . .
O1 Co1 O5 C39 -4(3) . . . .
O9 N9 O7 O8' 4(2) . . . .
O8 N9 O7 O8' -176(3) . . . .
O7 N9 O9 O8' -4(2) . . . .
O8 N9 O9 O8' 176(3) . . . .
O9' N9' O8' O7 -13(4) . . . .
O7' N9' O8' O7 167(2) . . . .
O9' N9' O8' O9 -175(2) . . . .
O7' N9' O8' O9 5(3) . . . .
O9' N9' O8' N9 -141(8) . . . .
O7' N9' O8' N9 39(10) . . . .
N9 O7 O8' N9' -167(3) . . . .
N9 O7 O8' O9 -4(2) . . . .
N9 O9 O8' N9' 171(2) . . . .
N9 O9 O8' O7 4(2) . . . .
O7 N9 O8' N9' 137(9) . . . .
O9 N9 O8' N9' -39(9) . . . .
O8 N9 O8' N9' -132(42) . . . .
O9 N9 O8' O7 -176(2) . . . .
O8 N9 O8' O7 91(45) . . . .
O7 N9 O8' O9 176(2) . . . .
O8 N9 O8' O9 -94(45) . . . .
C2 N2 C1 N1 0.7(10) . . . .
Co1 N2 C1 N1 -171.0(6) . . . .
C3 N1 C1 N2 -0.7(10) . . . .
C4 N1 C1 N2 176.6(8) . . . .
C1 N2 C2 C3 -0.4(11) . . . .
Co1 N2 C2 C3 171.1(6) . . . .
N2 C2 C3 N1 0.0(11) . . . .
C1 N1 C3 C2 0.4(10) . . . .
C4 N1 C3 C2 -176.8(8) . . . .
C1 N1 C4 C5 11.0(13) . . . .
C3 N1 C4 C5 -172.3(9) . . . .
C1 N1 C4 C9 -169.6(9) . . . .
C3 N1 C4 C9 7.2(14) . . . .
C9 C4 C5 C6 1.6(15) . . . .
N1 C4 C5 C6 -178.9(8) . . . .
C4 C5 C6 C7 0.3(16) . . . .
C5 C6 C7 C8 -1.8(14) . . . .
C5 C6 C7 C16 -177.7(9) . . . 1_655
C6 C7 C8 C9 1.5(14) . . . .
C16 C7 C8 C9 177.4(9) 1_655 . . .
C7 C8 C9 C4 0.3(15) . . . .
C5 C4 C9 C8 -1.9(14) . . . .
N1 C4 C9 C8 178.6(8) . . . .
C11 N4 C10 N3 -0.6(10) . . . .
Co1 N4 C10 N3 176.4(5) . . . .
C12 N3 C10 N4 1.0(10) . . . .
C13 N3 C10 N4 -173.9(7) . . . .
C10 N4 C11 C12 -0.1(10) . . . .
Co1 N4 C11 C12 -177.1(6) . . . .
N4 C11 C12 N3 0.6(11) . . . .
C10 N3 C12 C11 -1.0(10) . . . .
C13 N3 C12 C11 173.8(8) . . . .
C10 N3 C13 C18 -21.1(13) . . . .
C12 N3 C13 C18 165.1(9) . . . .
C10 N3 C13 C14 158.6(8) . . . .
C12 N3 C13 C14 -15.2(13) . . . .
C18 C13 C14 C15 2.8(14) . . . .
N3 C13 C14 C15 -176.9(8) . . . .
C13 C14 C15 C16 -0.2(14) . . . .
C14 C15 C16 C17 -2.6(13) . . . .
C14 C15 C16 C7 176.6(8) . . . 1_455
C15 C16 C17 C18 2.9(13) . . . .
C7 C16 C17 C18 -176.3(8) 1_455 . . .
C14 C13 C18 C17 -2.5(14) . . . .
N3 C13 C18 C17 177.2(8) . . . .
C16 C17 C18 C13 -0.4(14) . . . .
C20 N6 C19 N5 0.9(10) . . . .
Co2 N6 C19 N5 173.8(6) . . . .
C21 N5 C19 N6 -0.5(10) . . . .
C22 N5 C19 N6 -179.6(8) . . . .
C19 N6 C20 C21 -1.0(11) . . . .
Co2 N6 C20 C21 -174.8(7) . . . .
C19 N5 C21 C20 -0.1(11) . . . .
C22 N5 C21 C20 179.0(8) . . . .
N6 C20 C21 N5 0.7(12) . . . .
C19 N5 C22 C23 -24.4(14) . . . .
C21 N5 C22 C23 156.6(10) . . . .
C19 N5 C22 C27 157.9(9) . . . .
C21 N5 C22 C27 -21.1(14) . . . .
C27 C22 C23 C24 -0.9(15) . . . .
N5 C22 C23 C24 -178.6(9) . . . .
C22 C23 C24 C25 1.1(16) . . . .
C23 C24 C25 C26 -0.5(15) . . . .
C23 C24 C25 C34 179.6(9) . . . 1_655
C24 C25 C26 C27 -0.4(15) . . . .
C34 C25 C26 C27 179.6(9) 1_655 . . .
C25 C26 C27 C22 0.5(16) . . . .
C23 C22 C27 C26 0.2(15) . . . .
N5 C22 C27 C26 177.9(9) . . . .
C29 N8 C28 N7 0.3(10) . . . .
Co2 N8 C28 N7 -177.2(5) . . . .
C30 N7 C28 N8 0.3(10) . . . .
C31 N7 C28 N8 178.3(7) . . . .
C28 N8 C29 C30 -0.8(10) . . . .
Co2 N8 C29 C30 176.5(6) . . . .
N8 C29 C30 N7 0.9(10) . . . .
C28 N7 C30 C29 -0.7(10) . . . .
C31 N7 C30 C29 -178.8(8) . . . .
C28 N7 C31 C36 34.5(13) . . . .
C30 N7 C31 C36 -147.8(9) . . . .
C28 N7 C31 C32 -146.9(9) . . . .
C30 N7 C31 C32 30.8(13) . . . .
C36 C31 C32 C33 -1.8(14) . . . .
N7 C31 C32 C33 179.6(8) . . . .
C31 C32 C33 C34 1.2(15) . . . .
C32 C33 C34 C35 -0.3(14) . . . .
C32 C33 C34 C25 179.1(9) . . . 1_455
C33 C34 C35 C36 0.1(14) . . . .
C25 C34 C35 C36 -179.4(9) 1_455 . . .
C32 C31 C36 C35 1.6(15) . . . .
N7 C31 C36 C35 -179.8(8) . . . .
C34 C35 C36 C31 -0.7(16) . . . .
Co1 O1 C37 O2 -176.3(5) . . . .
Co2 O2 C37 O1 4.6(10) . . . .
Co2 O2 C37 O1 -178.0(5) 3_666 . . .
Co1 O4 C38 O3 -166.2(7) 2_655 . . .
Co1 O3 C38 O4 -173.8(7) . . . .
Co1 O5 C39 O6 -179.7(6) . . . .
Co2 O6 C39 O5 3.4(10) 2_645 . . .
